data_4509788
loop_
_publ_author_name
'Zhang, Zuolun'
'Zhang, Yu'
'Yao, Dandan'
'Bi, Hai'
'Javed, Iqbal'
'Fan, Yan'
'Zhang, Hongyu'
'Wang, Yue'

_publ_section_title
;
 Anthracene-Arrangement-Dependent Emissions of Crystals of
 9-Anthrylpyrazole Derivatives
;
_journal_issue 12
_journal_name_full 'Crystal Growth &amp; Design'
_journal_page_first 5069
_journal_paper_doi 10.1021/cg9008569
_journal_volume 9
_journal_year 2009
_chemical_formula_sum 'C52 H40 N6'
_chemical_formula_weight 748.90
_chemical_name_systematic
; 
 ? 
;
_space_group_IT_number 14
_symmetry_cell_setting monoclinic
_symmetry_space_group_name_Hall '-P 2ybc'
_symmetry_space_group_name_H-M 'P 1 21/c 1'
_atom_sites_solution_hydrogens geom
_atom_sites_solution_primary direct
_atom_sites_solution_secondary difmap
_audit_creation_method SHELXL-97
_cell_angle_alpha 90.00
_cell_angle_beta 100.00(3)
_cell_angle_gamma 90.00
_cell_formula_units_Z 2
_cell_length_a 8.9025(18)
_cell_length_b 26.442(5)
_cell_length_c 8.7233(17)
_cell_measurement_reflns_used 11190
_cell_measurement_temperature 293(2)
_cell_measurement_theta_max 27.55
_cell_measurement_theta_min 3.08
_cell_volume 2022.3(7)
_computing_cell_refinement PROCESS-AUTO
_computing_data_collection PROCESS-AUTO
_computing_data_reduction PROCESS-AUTO
_computing_molecular_graphics 'SHELXS-97 (Sheldrick, 1990)'
_computing_publication_material 'SHELXS-97 (Sheldrick, 1990)'
_computing_structure_refinement 'SHELXL-97 (Sheldrick, 1997)'
_computing_structure_solution 'SHELXS-97 (Sheldrick, 1990)'
_diffrn_ambient_temperature 293(2)
_diffrn_detector_area_resol_mean none
_diffrn_measured_fraction_theta_full 0.997
_diffrn_measured_fraction_theta_max 0.997
_diffrn_measurement_device_type 'Omega scan'
_diffrn_measurement_method 10.0
_diffrn_radiation_monochromator graphite
_diffrn_radiation_source 'fine-focus sealed tube'
_diffrn_radiation_type MoK\a
_diffrn_radiation_wavelength 0.71073
_diffrn_reflns_av_R_equivalents 0.0336
_diffrn_reflns_av_sigmaI/netI 0.0312
_diffrn_reflns_limit_h_max 11
_diffrn_reflns_limit_h_min -11
_diffrn_reflns_limit_k_max 33
_diffrn_reflns_limit_k_min -34
_diffrn_reflns_limit_l_max 10
_diffrn_reflns_limit_l_min -11
_diffrn_reflns_number 19711
_diffrn_reflns_theta_full 27.48
_diffrn_reflns_theta_max 27.48
_diffrn_reflns_theta_min 3.08
_diffrn_standards_decay_% none
_diffrn_standards_interval_count none
_diffrn_standards_interval_time none
_diffrn_standards_number none
_exptl_absorpt_coefficient_mu 0.073
_exptl_absorpt_correction_T_max 0.9887
_exptl_absorpt_correction_T_min 0.9823
_exptl_absorpt_correction_type multi-scan
_exptl_absorpt_process_details
;   
Higash,T(1995) Progrom for Absorption Correcttion.
Rigaku Corporation,Tokyo,Japan. 
;
_exptl_crystal_colour yellow
_exptl_crystal_density_diffrn 1.230
_exptl_crystal_density_meas ?
_exptl_crystal_density_method 'not measured'
_exptl_crystal_description block
_exptl_crystal_F_000 788
_exptl_crystal_size_max 0.25
_exptl_crystal_size_mid 0.23
_exptl_crystal_size_min 0.16
_refine_diff_density_max 0.160
_refine_diff_density_min -0.174
_refine_diff_density_rms 0.031
_refine_ls_extinction_method none
_refine_ls_goodness_of_fit_ref 0.998
_refine_ls_hydrogen_treatment riding
_refine_ls_matrix_type full
_refine_ls_number_parameters 262
_refine_ls_number_reflns 4637
_refine_ls_number_restraints 0
_refine_ls_restrained_S_all 0.998
_refine_ls_R_factor_all 0.1019
_refine_ls_R_factor_gt 0.0529
_refine_ls_shift/su_max 0.000
_refine_ls_shift/su_mean 0.000
_refine_ls_structure_factor_coef Fsqd
_refine_ls_weighting_details 'calc w=1/[\s^2^(Fo^2^)+(0.0959P)^2^+0.0446P] where P=(Fo^2^+2Fc^2^)/3'
_refine_ls_weighting_scheme calc
_refine_ls_wR_factor_gt 0.1477
_refine_ls_wR_factor_ref 0.1737
_reflns_number_gt 2559
_reflns_number_total 4637
_reflns_threshold_expression >2sigma(I)
_cod_data_source_file cg9008569sup1.cif
_cod_data_source_block 1b
_cod_depositor_comments
;
The following automatic conversions were performed:

'_symmetry_cell_setting' value 'Monoclinic' changed to 'monoclinic'
according to /home/saulius/struct/CIF-dictionaries/cif_core.dic
dictionary named 'cif_core.dic' version 2.4.2 from 2011-04-26.

Automatic conversion script
Id: cif_fix_values 1891 2012-01-12 08:04:46Z andrius 

The following automatic conversions were performed:

'_exptl_crystal_density_meas' value 'none' was changed to '?' - the
value is perceived as not measured.

Automatic conversion script
Id: cif_fix_values 3008 2015-01-20 13:52:24Z robertas 
;
_cod_original_sg_symbol_H-M P2(1)/c
_cod_database_code 4509788

loop_
_symmetry_equiv_pos_as_xyz
'x, y, z'
'-x, y+1/2, -z+1/2'
'-x, -y, -z'
'x, -y-1/2, z-1/2'

loop_
_atom_site_label
_atom_site_type_symbol
_atom_site_fract_x
_atom_site_fract_y
_atom_site_fract_z
_atom_site_U_iso_or_equiv
_atom_site_adp_type
_atom_site_occupancy
_atom_site_symmetry_multiplicity
_atom_site_calc_flag
_atom_site_refinement_flags
N3 N 0.3527(4) 0.46737(17) 0.5513(5) 0.1614(12) Uani 1 1 d .
C1 C 0.45475(19) 0.34461(5) 0.10797(19) 0.0496(4) Uani 1 1 d .
C2 C 0.29974(19) 0.33142(5) 0.0672(2) 0.0517(4) Uani 1 1 d .
C3 C 0.2083(2) 0.34659(6) -0.0755(2) 0.0635(5) Uani 1 1 d .
H3 H 0.2518 0.3656 -0.1461 0.076 Uiso 1 1 calc R
C4 C 0.0593(2) 0.33382(7) -0.1103(3) 0.0756(6) Uani 1 1 d .
H4 H 0.0017 0.3443 -0.2043 0.091 Uiso 1 1 calc R
C5 C -0.0097(2) 0.30507(9) -0.0068(3) 0.0858(7) Uani 1 1 d .
H5 H -0.1122 0.2964 -0.0326 0.103 Uiso 1 1 calc R
C6 C 0.0721(2) 0.28991(8) 0.1298(3) 0.0793(6) Uani 1 1 d .
H6 H 0.0246 0.2711 0.1978 0.095 Uiso 1 1 calc R
C7 C 0.2292(2) 0.30201(6) 0.1728(2) 0.0583(5) Uani 1 1 d .
C8 C 0.3153(2) 0.28670(6) 0.3123(2) 0.0623(5) Uani 1 1 d .
H8 H 0.2690 0.2674 0.3802 0.075 Uiso 1 1 calc R
C9 C 0.4683(2) 0.29908(6) 0.35447(19) 0.0535(4) Uani 1 1 d .
C10 C 0.5565(3) 0.28235(7) 0.4971(2) 0.0657(5) Uani 1 1 d .
H10 H 0.5102 0.2634 0.5657 0.079 Uiso 1 1 calc R
C11 C 0.7046(3) 0.29345(8) 0.5341(2) 0.0756(6) Uani 1 1 d .
H11 H 0.7603 0.2821 0.6278 0.091 Uiso 1 1 calc R
C12 C 0.7771(3) 0.32214(8) 0.4327(3) 0.0795(6) Uani 1 1 d .
H12 H 0.8807 0.3292 0.4594 0.095 Uiso 1 1 calc R
C13 C 0.6976(2) 0.33961(7) 0.2963(2) 0.0675(5) Uani 1 1 d .
H13 H 0.7472 0.3590 0.2314 0.081 Uiso 1 1 calc R
C14 C 0.54007(19) 0.32877(6) 0.25091(19) 0.0511(4) Uani 1 1 d .
C15 C 0.52813(19) 0.37278(6) -0.00571(19) 0.0527(4) Uani 1 1 d .
C16 C 0.5670(2) 0.35446(7) -0.1433(2) 0.0677(5) Uani 1 1 d .
H16 H 0.5541 0.3217 -0.1825 0.081 Uiso 1 1 calc R
C17 C 0.6273(2) 0.39436(7) -0.2075(2) 0.0696(5) Uani 1 1 d .
H17 H 0.6648 0.3943 -0.3006 0.084 Uiso 1 1 calc R
C18 C 0.6805(2) 0.48456(7) -0.1296(3) 0.0719(6) Uani 1 1 d .
H18A H 0.6204 0.5081 -0.0800 0.086 Uiso 1 1 calc R
H18B H 0.6660 0.4930 -0.2394 0.086 Uiso 1 1 calc R
C19 C 0.8453(2) 0.49157(6) -0.0608(2) 0.0569(5) Uani 1 1 d .
C20 C 0.9125(2) 0.53850(6) -0.0725(2) 0.0658(5) Uani 1 1 d .
H20 H 0.8541 0.5649 -0.1216 0.079 Uiso 1 1 calc R
C21 C 0.9368(2) 0.45343(6) 0.0131(2) 0.0669(5) Uani 1 1 d .
H21 H 0.8949 0.4216 0.0226 0.080 Uiso 1 1 calc R
C22 C 0.0781(5) 0.42269(18) 0.5706(5) 0.1367(12) Uani 1 1 d .
H22 H -0.0148 0.4073 0.5762 0.164 Uiso 1 1 calc R
C23 C 0.1196(6) 0.4647(2) 0.6462(4) 0.1519(16) Uani 1 1 d .
H23 H 0.0541 0.4792 0.7060 0.182 Uiso 1 1 calc R
C24 C 0.2542(7) 0.48757(15) 0.6403(5) 0.1464(15) Uani 1 1 d .
H24 H 0.2804 0.5171 0.6967 0.176 Uiso 1 1 calc R
C26 C 0.3021(6) 0.42494(17) 0.4783(4) 0.1364(12) Uani 1 1 d .
H26 H 0.3629 0.4091 0.4161 0.164 Uiso 1 1 calc R
N1 N 0.62357(18) 0.43393(5) -0.11340(18) 0.0627(4) Uani 1 1 d .
N2 N 0.56378(17) 0.42138(5) 0.01424(17) 0.0582(4) Uani 1 1 d .
C25 C 0.1684(7) 0.40400(13) 0.4901(5) 0.1409(13) Uani 1 1 d .
H25 H 0.1407 0.3741 0.4363 0.169 Uiso 1 1 calc R

loop_
_atom_site_aniso_label
_atom_site_aniso_U_11
_atom_site_aniso_U_22
_atom_site_aniso_U_33
_atom_site_aniso_U_23
_atom_site_aniso_U_13
_atom_site_aniso_U_12
N3 0.151(3) 0.179(3) 0.147(3) 0.007(2) 0.004(2) -0.001(3)
C1 0.0520(10) 0.0456(8) 0.0527(10) -0.0028(7) 0.0132(8) -0.0007(7)
C2 0.0511(10) 0.0454(8) 0.0587(10) -0.0026(7) 0.0096(8) 0.0016(7)
C3 0.0587(12) 0.0597(10) 0.0697(12) 0.0040(8) 0.0049(10) 0.0018(8)
C4 0.0592(13) 0.0776(12) 0.0841(14) 0.0053(10) -0.0042(11) 0.0013(9)
C5 0.0485(12) 0.0930(15) 0.113(2) 0.0057(13) 0.0046(13) -0.0078(10)
C6 0.0585(13) 0.0863(14) 0.0946(16) 0.0090(11) 0.0174(12) -0.0144(10)
C7 0.0530(11) 0.0538(9) 0.0700(12) -0.0006(8) 0.0157(9) -0.0036(7)
C8 0.0679(13) 0.0571(10) 0.0652(12) 0.0032(8) 0.0211(10) -0.0080(8)
C9 0.0649(12) 0.0452(8) 0.0520(10) -0.0026(7) 0.0144(9) -0.0002(7)
C10 0.0805(15) 0.0622(10) 0.0541(11) -0.0004(8) 0.0110(10) 0.0008(9)
C11 0.0841(16) 0.0821(13) 0.0563(12) 0.0033(9) 0.0003(11) 0.0093(11)
C12 0.0607(13) 0.1015(15) 0.0713(14) -0.0038(11) -0.0032(11) -0.0030(11)
C13 0.0586(12) 0.0787(12) 0.0647(12) 0.0007(9) 0.0093(10) -0.0057(9)
C14 0.0530(11) 0.0479(8) 0.0532(10) -0.0052(7) 0.0112(8) -0.0008(7)
C15 0.0494(10) 0.0525(9) 0.0561(10) 0.0003(7) 0.0091(8) -0.0048(7)
C16 0.0803(14) 0.0637(10) 0.0632(12) -0.0061(8) 0.0244(10) -0.0099(9)
C17 0.0792(15) 0.0744(12) 0.0587(11) 0.0022(9) 0.0215(10) -0.0061(10)
C18 0.0671(13) 0.0597(11) 0.0899(15) 0.0199(9) 0.0161(11) -0.0056(9)
C19 0.0612(12) 0.0507(9) 0.0623(11) 0.0057(7) 0.0207(9) -0.0017(7)
C20 0.0676(13) 0.0469(9) 0.0834(14) 0.0120(8) 0.0149(11) 0.0026(8)
C21 0.0715(14) 0.0462(9) 0.0845(14) 0.0136(8) 0.0172(11) -0.0056(8)
C22 0.135(3) 0.176(4) 0.105(3) 0.000(2) 0.039(2) -0.022(3)
C23 0.148(4) 0.224(5) 0.089(2) -0.019(3) 0.036(3) 0.042(3)
C24 0.183(5) 0.132(3) 0.113(3) -0.032(2) -0.004(3) 0.011(3)
C26 0.148(4) 0.149(3) 0.118(3) 0.004(2) 0.041(3) 0.047(3)
N1 0.0604(10) 0.0622(9) 0.0671(10) 0.0099(7) 0.0155(8) -0.0074(7)
N2 0.0579(9) 0.0552(8) 0.0630(9) 0.0021(6) 0.0148(7) -0.0053(6)
C25 0.191(5) 0.105(2) 0.128(3) -0.0051(19) 0.031(3) -0.001(3)

loop_
_atom_type_symbol
_atom_type_description
_atom_type_scat_dispersion_real
_atom_type_scat_dispersion_imag
_atom_type_scat_source
C C 0.0033 0.0016 'International Tables Vol C Tables 4.2.6.8 and 6.1.1.4'
H H 0.0000 0.0000 'International Tables Vol C Tables 4.2.6.8 and 6.1.1.4'
N N 0.0061 0.0033 'International Tables Vol C Tables 4.2.6.8 and 6.1.1.4'

loop_
_geom_angle_atom_site_label_1
_geom_angle_atom_site_label_2
_geom_angle_atom_site_label_3
_geom_angle
_geom_angle_site_symmetry_1
C26 N3 C24 113.7(4) .
C14 C1 C2 120.33(15) .
C14 C1 C15 120.71(15) .
C2 C1 C15 118.87(15) .
C1 C2 C3 122.57(16) .
C1 C2 C7 119.49(16) .
C3 C2 C7 117.93(16) .
C4 C3 C2 121.11(19) .
C3 C4 C5 120.9(2) .
C6 C5 C4 120.2(2) .
C5 C6 C7 121.5(2) .
C8 C7 C6 122.43(18) .
C8 C7 C2 119.23(16) .
C6 C7 C2 118.34(18) .
C7 C8 C9 122.24(17) .
C8 C9 C10 121.76(17) .
C8 C9 C14 119.22(17) .
C10 C9 C14 119.01(17) .
C11 C10 C9 121.02(18) .
C10 C11 C12 120.6(2) .
C13 C12 C11 120.7(2) .
C12 C13 C14 121.06(19) .
C1 C14 C13 122.87(16) .
C1 C14 C9 119.49(16) .
C13 C14 C9 117.62(17) .
N2 C15 C16 111.11(15) .
N2 C15 C1 121.50(14) .
C16 C15 C1 127.38(14) .
C17 C16 C15 105.20(16) .
N1 C17 C16 107.68(16) .
N1 C18 C19 114.28(15) .
C21 C19 C20 117.35(17) .
C21 C19 C18 123.56(15) .
C20 C19 C18 119.08(16) .
C21 C20 C19 121.20(17) 3_765
C20 C21 C19 121.45(16) 3_765
C25 C22 C23 117.5(4) .
C22 C23 C24 122.3(4) .
C23 C24 N3 120.2(4) .
N3 C26 C25 123.1(4) .
C17 N1 N2 111.63(14) .
C17 N1 C18 128.25(17) .
N2 N1 C18 120.04(15) .
C15 N2 N1 104.37(13) .
C22 C25 C26 123.1(4) .

loop_
_geom_bond_atom_site_label_1
_geom_bond_atom_site_label_2
_geom_bond_distance
_geom_bond_site_symmetry_2
N3 C26 1.329(5) .
N3 C24 1.376(5) .
C1 C14 1.407(2) .
C1 C2 1.408(2) .
C1 C15 1.480(2) .
C2 C3 1.422(3) .
C2 C7 1.431(2) .
C3 C4 1.351(3) .
C4 C5 1.401(3) .
C5 C6 1.345(3) .
C6 C7 1.421(3) .
C7 C8 1.381(3) .
C8 C9 1.387(3) .
C9 C10 1.421(3) .
C9 C14 1.429(2) .
C10 C11 1.335(3) .
C11 C12 1.404(3) .
C12 C13 1.356(3) .
C13 C14 1.419(3) .
C15 N2 1.328(2) .
C15 C16 1.392(2) .
C16 C17 1.349(2) .
C17 N1 1.334(2) .
C18 N1 1.447(2) .
C18 C19 1.497(3) .
C19 C21 1.383(3) .
C19 C20 1.389(2) .
C20 C21 1.368(3) 3_765
C21 C20 1.368(3) 3_765
C22 C25 1.257(5) .
C22 C23 1.311(6) .
C23 C24 1.352(5) .
C26 C25 1.333(5) .
N1 N2 1.3561(19) .

loop_
_geom_hbond_atom_site_label_D
_geom_hbond_atom_site_label_H
_geom_hbond_atom_site_label_A
_geom_hbond_distance_DH
_geom_hbond_distance_HA
_geom_hbond_distance_DA
_geom_hbond_angle_DHA
_geom_hbond_site_symmetry_A
C18 H18A N2 0.97 2.61 3.562(3) 166.4 3_665
